data_7044383
loop_
_publ_author_name
'Izod, Keith'
'Evans, Peter'
'Waddell, Paul G.'

_publ_section_title
;
 Desolvation and aggregation of sterically demanding alkali metal
 diarylphosphides
;
_journal_name_full 'Dalton Trans.'
_journal_paper_doi 10.1039/C7DT02238G
_journal_year 2017
_chemical_formula_moiety 'C40 H66 K O4 P'
_chemical_formula_sum 'C40 H66 K O4 P'
_chemical_formula_weight 680.99
_space_group_crystal_system monoclinic
_space_group_IT_number 14
_space_group_name_Hall '-P 2ybc'
_space_group_name_H-M_alt 'P 1 21/c 1'
_symmetry_space_group_name_Hall '-P 2ybc'
_symmetry_space_group_name_H-M 'P 1 21/c 1'
_atom_sites_solution_hydrogens geom
_atom_sites_solution_primary direct
_audit_creation_date 2015-03-13
_audit_creation_method
;
Olex2 1.2
(compiled 2015.01.26 svn.r3151 for OlexSys, GUI svn.r4998)
;
_audit_update_record
;
2017-06-20 deposited with the CCDC.
2017-07-20 downloaded from the CCDC.
;
_cell_angle_alpha 90
_cell_angle_beta 91.061(3)
_cell_angle_gamma 90
_cell_formula_units_Z 4
_cell_length_a 16.7963(5)
_cell_length_b 14.4308(3)
_cell_length_c 16.6968(5)
_cell_measurement_reflns_used 18381
_cell_measurement_temperature 150.0(2)
_cell_measurement_theta_max 66.7750
_cell_measurement_theta_min 2.6150
_cell_volume 4046.34(19)
_computing_cell_refinement
;
CrysAlisPro, Agilent Technologies,
Version 1.171.37.33 (release 27-03-2014 CrysAlis171 .NET)
(compiled Mar 27 2014,17:12:48)
;
_computing_data_collection
;
CrysAlisPro, Agilent Technologies,
Version 1.171.37.33 (release 27-03-2014 CrysAlis171 .NET)
(compiled Mar 27 2014,17:12:48)
;
_computing_data_reduction
;
CrysAlisPro, Agilent Technologies,
Version 1.171.37.33 (release 27-03-2014 CrysAlis171 .NET)
(compiled Mar 27 2014,17:12:48)
;
_computing_molecular_graphics 'Olex2 (Dolomanov et al., 2009)'
_computing_publication_material 'Olex2 (Dolomanov et al., 2009)'
_computing_structure_refinement 'XL (Sheldrick, 2008)'
_computing_structure_solution 'XT (Sheldrick, 2015)'
_diffrn_ambient_environment N~2~
_diffrn_ambient_temperature 150.0(2)
_diffrn_detector 'CCD plate'
_diffrn_detector_area_resol_mean 10.3968
_diffrn_detector_type Atlas
_diffrn_measured_fraction_theta_full 1.000
_diffrn_measured_fraction_theta_max 0.991
_diffrn_measurement_details
;
#__ type_ start__ end____ width___ exp.time_
  1 omega   15.00  110.00   1.0000    3.0000
omega____ theta____ kappa____ phi______ frames
    -       41.5905   38.0000 -180.0000 95

#__ type_ start__ end____ width___ exp.time_
  2 omega  -31.00   68.00   1.0000    3.0000
omega____ theta____ kappa____ phi______ frames
    -       41.5905  -38.0000    0.0000 99

#__ type_ start__ end____ width___ exp.time_
  3 omega   -2.00   87.00   1.0000    3.0000
omega____ theta____ kappa____ phi______ frames
    -       41.5905 -125.0000  -60.0000 89

#__ type_ start__ end____ width___ exp.time_
  4 omega   10.00   47.00   1.0000   12.0000
omega____ theta____ kappa____ phi______ frames
    -       93.5000  -93.0000   28.2599 37

#__ type_ start__ end____ width___ exp.time_
  5 omega   83.00  110.00   1.0000   12.0000
omega____ theta____ kappa____ phi______ frames
    -       93.5000  -93.0000 -101.2745 27

#__ type_ start__ end____ width___ exp.time_
  6 omega    9.00   76.00   1.0000   12.0000
omega____ theta____ kappa____ phi______ frames
    -       93.5000  -93.0000   42.4033 67

#__ type_ start__ end____ width___ exp.time_
  7 omega   22.00   49.00   1.0000   12.0000
omega____ theta____ kappa____ phi______ frames
    -       93.5000  -93.0000 -101.2745 27

#__ type_ start__ end____ width___ exp.time_
  8 omega   64.00  128.00   1.0000   12.0000
omega____ theta____ kappa____ phi______ frames
    -       93.5000  -93.0000  142.9780 64

#__ type_ start__ end____ width___ exp.time_
  9 omega   16.00  155.00   1.0000   12.0000
omega____ theta____ kappa____ phi______ frames
    -       93.5000  -15.0000  120.0000 139

#__ type_ start__ end____ width___ exp.time_
 10 omega   20.00   47.00   1.0000   12.0000
omega____ theta____ kappa____ phi______ frames
    -       93.5000  -61.0000   30.0000 27

#__ type_ start__ end____ width___ exp.time_
 11 omega   22.00   74.00   1.0000   12.0000
omega____ theta____ kappa____ phi______ frames
    -       93.5000  -45.0000 -150.0000 52

#__ type_ start__ end____ width___ exp.time_
 12 omega   24.00   76.00   1.0000   12.0000
omega____ theta____ kappa____ phi______ frames
    -       93.5000  -45.0000   30.0000 52

#__ type_ start__ end____ width___ exp.time_
 13 omega   27.00   66.00   1.0000   12.0000
omega____ theta____ kappa____ phi______ frames
    -       93.5000  -30.0000   90.0000 39

#__ type_ start__ end____ width___ exp.time_
 14 omega   20.00   70.00   1.0000   12.0000
omega____ theta____ kappa____ phi______ frames
    -       93.5000  -45.0000  150.0000 50

#__ type_ start__ end____ width___ exp.time_
 15 omega   45.00   79.00   1.0000   12.0000
omega____ theta____ kappa____ phi______ frames
    -       93.5000  -94.0000   90.0000 34

#__ type_ start__ end____ width___ exp.time_
 16 omega   62.00   92.00   1.0000   12.0000
omega____ theta____ kappa____ phi______ frames
    -       93.5000   77.0000 -180.0000 30

#__ type_ start__ end____ width___ exp.time_
 17 omega   24.00   63.00   1.0000   12.0000
omega____ theta____ kappa____ phi______ frames
    -       93.5000  -94.0000  -60.0000 39

#__ type_ start__ end____ width___ exp.time_
 18 omega   80.00  107.00   1.0000   12.0000
omega____ theta____ kappa____ phi______ frames
    -       93.5000  -61.0000  -30.0000 27

#__ type_ start__ end____ width___ exp.time_
 19 omega   12.00   90.00   1.0000   12.0000
omega____ theta____ kappa____ phi______ frames
    -       93.5000  -15.0000    0.0000 78

#__ type_ start__ end____ width___ exp.time_
 20 omega   93.00  140.00   1.0000   12.0000
omega____ theta____ kappa____ phi______ frames
    -       93.5000  -15.0000    0.0000 47

#__ type_ start__ end____ width___ exp.time_
 21 omega   23.00   50.00   1.0000   12.0000
omega____ theta____ kappa____ phi______ frames
    -       93.5000 -125.0000   30.0000 27

#__ type_ start__ end____ width___ exp.time_
 22 omega   80.00  121.00   1.0000   12.0000
omega____ theta____ kappa____ phi______ frames
    -       93.5000  -61.0000   30.0000 41

#__ type_ start__ end____ width___ exp.time_
 23 omega   88.00  115.00   1.0000   12.0000
omega____ theta____ kappa____ phi______ frames
    -       93.5000  -93.0000   42.4033 27

#__ type_ start__ end____ width___ exp.time_
 24 omega   20.00   72.00   1.0000   12.0000
omega____ theta____ kappa____ phi______ frames
    -       93.5000  -45.0000  -90.0000 52

#__ type_ start__ end____ width___ exp.time_
 25 omega   51.00   82.00   1.0000   12.0000
omega____ theta____ kappa____ phi______ frames
    -       93.5000  -94.0000  120.0000 31

#__ type_ start__ end____ width___ exp.time_
 26 omega   51.00   78.00   1.0000   12.0000
omega____ theta____ kappa____ phi______ frames
    -       93.5000  -94.0000 -150.0000 27

#__ type_ start__ end____ width___ exp.time_
 27 omega   62.00  123.00   1.0000   12.0000
omega____ theta____ kappa____ phi______ frames
    -       93.5000  -61.0000  -60.0000 61

#__ type_ start__ end____ width___ exp.time_
 28 omega   25.00   52.00   1.0000   12.0000
omega____ theta____ kappa____ phi______ frames
    -       93.5000 -125.0000    0.0000 27

#__ type_ start__ end____ width___ exp.time_
 29 omega   63.00   95.00   1.0000   12.0000
omega____ theta____ kappa____ phi______ frames
    -       93.5000 -125.0000    0.0000 32

#__ type_ start__ end____ width___ exp.time_
 30 omega   28.00   83.00   1.0000   12.0000
omega____ theta____ kappa____ phi______ frames
    -       93.5000  -94.0000  -90.0000 55

#__ type_ start__ end____ width___ exp.time_
 31 omega   67.00  100.00   1.0000   12.0000
omega____ theta____ kappa____ phi______ frames
    -       93.5000  -93.0000   28.2599 33

#__ type_ start__ end____ width___ exp.time_
 32 omega  124.00  151.00   1.0000   12.0000
omega____ theta____ kappa____ phi______ frames
    -       93.5000   77.0000 -180.0000 27

#__ type_ start__ end____ width___ exp.time_
 33 omega   38.00   94.00   1.0000   12.0000
omega____ theta____ kappa____ phi______ frames
    -       93.5000  -92.0000 -122.7409 56

#__ type_ start__ end____ width___ exp.time_
 34 omega   86.00  113.00   1.0000   12.0000
omega____ theta____ kappa____ phi______ frames
    -       93.5000   45.0000 -120.0000 27

#__ type_ start__ end____ width___ exp.time_
 35 omega  125.00  152.00   1.0000   12.0000
omega____ theta____ kappa____ phi______ frames
    -       93.5000   45.0000 -120.0000 27

#__ type_ start__ end____ width___ exp.time_
 36 omega   27.00   67.00   1.0000   12.0000
omega____ theta____ kappa____ phi______ frames
    -       93.5000  -61.0000  -30.0000 40

#__ type_ start__ end____ width___ exp.time_
 37 omega   65.00  130.00   1.0000   12.0000
omega____ theta____ kappa____ phi______ frames
    -       93.5000  -92.0000  -34.9578 65

#__ type_ start__ end____ width___ exp.time_
 38 omega   42.00   67.00   1.0000   12.0000
omega____ theta____ kappa____ phi______ frames
    -       93.5000  -45.0000   60.0000 25

#__ type_ start__ end____ width___ exp.time_
 39 omega   20.00   74.00   1.0000   12.0000
omega____ theta____ kappa____ phi______ frames
    -       93.5000  -45.0000   90.0000 54

#__ type_ start__ end____ width___ exp.time_
 40 omega   10.00   35.00   1.0000   12.0000
omega____ theta____ kappa____ phi______ frames
    -       93.5000  -92.0000  -34.9578 25

#__ type_ start__ end____ width___ exp.time_
 41 omega -120.00  -24.00   1.0000    3.0000
omega____ theta____ kappa____ phi______ frames
    -      -41.5905  -77.0000  150.0000 96

#__ type_ start__ end____ width___ exp.time_
 42 omega  -99.00  -18.00   1.0000    3.0000
omega____ theta____ kappa____ phi______ frames
    -      -41.5905  125.0000  150.0000 81

#__ type_ start__ end____ width___ exp.time_
 43 omega    8.00  120.00   1.0000    3.0000
omega____ theta____ kappa____ phi______ frames
    -       41.5905   77.0000   90.0000 112

#__ type_ start__ end____ width___ exp.time_
 44 omega   12.00  116.00   1.0000    3.0000
omega____ theta____ kappa____ phi______ frames
    -       41.5905   57.0000  -90.0000 104

#__ type_ start__ end____ width___ exp.time_
 45 omega    8.00  120.00   1.0000    3.0000
omega____ theta____ kappa____ phi______ frames
    -       41.5905   77.0000    0.0000 112
;
_diffrn_measurement_device 'four-circle diffractometer'
_diffrn_measurement_device_type 'Xcalibur, Atlas, Gemini ultra'
_diffrn_measurement_method '\w scans'
_diffrn_orient_matrix_UB_11 0.0004529000
_diffrn_orient_matrix_UB_12 0.0704998000
_diffrn_orient_matrix_UB_13 -0.0693055000
_diffrn_orient_matrix_UB_21 0.0320911000
_diffrn_orient_matrix_UB_22 0.0750327000
_diffrn_orient_matrix_UB_23 0.0577916000
_diffrn_orient_matrix_UB_31 0.0859150000
_diffrn_orient_matrix_UB_32 -0.0282920000
_diffrn_orient_matrix_UB_33 -0.0193478000
_diffrn_radiation_monochromator mirror
_diffrn_radiation_probe x-ray
_diffrn_radiation_type CuK\a
_diffrn_radiation_wavelength 1.54184
_diffrn_reflns_av_R_equivalents 0.0382
_diffrn_reflns_av_unetI/netI 0.0182
_diffrn_reflns_Laue_measured_fraction_full 1.000
_diffrn_reflns_Laue_measured_fraction_max 0.991
_diffrn_reflns_limit_h_max 20
_diffrn_reflns_limit_h_min -16
_diffrn_reflns_limit_k_max 17
_diffrn_reflns_limit_k_min -17
_diffrn_reflns_limit_l_max 19
_diffrn_reflns_limit_l_min -19
_diffrn_reflns_number 56946
_diffrn_reflns_point_group_measured_fraction_full 1.000
_diffrn_reflns_point_group_measured_fraction_max 0.991
_diffrn_reflns_theta_full 66.500
_diffrn_reflns_theta_max 67.124
_diffrn_reflns_theta_min 2.631
_diffrn_source 'sealed X-ray tube'
_diffrn_source_type 'Enhance Ultra (Cu) X-ray Source'
_exptl_absorpt_coefficient_mu 1.793
_exptl_absorpt_correction_T_max 0.716
_exptl_absorpt_correction_T_min 0.636
_exptl_absorpt_correction_type analytical
_exptl_absorpt_process_details
;
CrysAlisPro, Agilent Technologies,
Version 1.171.37.33 (release 27-03-2014 CrysAlis171 .NET)
(compiled Mar 27 2014,17:12:48)
Analytical numeric absorption correction using a multifaceted crystal
            model based on expressions derived by R.C. Clark & J.S. Reid.
(Clark, R. C. & Reid, J. S. (1995). Acta Cryst. A51, 887-897)
Empirical absorption correction using spherical harmonics,
 implemented in SCALE3 ABSPACK scaling algorithm.
;
_exptl_crystal_colour yellow
_exptl_crystal_colour_primary yellow
_exptl_crystal_density_diffrn 1.118
_exptl_crystal_description block
_exptl_crystal_F_000 1488
_exptl_crystal_size_max 0.34
_exptl_crystal_size_mid 0.24
_exptl_crystal_size_min 0.2
_refine_diff_density_max 0.779
_refine_diff_density_min -0.845
_refine_diff_density_rms 0.059
_refine_ls_extinction_method none
_refine_ls_goodness_of_fit_ref 1.052
_refine_ls_hydrogen_treatment constr
_refine_ls_matrix_type full
_refine_ls_number_parameters 486
_refine_ls_number_reflns 7175
_refine_ls_number_restraints 669
_refine_ls_restrained_S_all 1.038
_refine_ls_R_factor_all 0.0951
_refine_ls_R_factor_gt 0.0847
_refine_ls_shift/su_max 0.001
_refine_ls_shift/su_mean 0.000
_refine_ls_structure_factor_coef Fsqd
_refine_ls_weighting_details 'w=1/[\s^2^(Fo^2^)+(0.0598P)^2^+9.0929P] where P=(Fo^2^+2Fc^2^)/3'
_refine_ls_weighting_scheme calc
_refine_ls_wR_factor_gt 0.1995
_refine_ls_wR_factor_ref 0.2058
_reflns_Friedel_coverage 0.000
_reflns_number_gt 6116
_reflns_number_total 7175
_reflns_threshold_expression 'I > 2\s(I)'
_cod_data_source_file c7dt02238g2.cif
_cod_data_source_block 4a
_cod_original_cell_volume 4046.36(19)
_cod_database_code 7044383
_shelxl_version_number 2014/6
_chemical_oxdiff_formula 'C40 H66 O4 P1 K1'
_shelx_space_group_comment
;
The symmetry employed for this shelxl refinement is uniquely defined
by the following loop, which should always be used as a source of
symmetry information in preference to the above space-group names.
They are only intended as comments.
;
_reflns_odcompleteness_completeness 99.17
_reflns_odcompleteness_iscentric 1
_reflns_odcompleteness_theta 66.97
_olex2_refinement_description
;
1. Fixed Uiso
 At 1.2 times of:
  All C(H) groups, All C(H,H) groups
 At 1.5 times of:
  All C(H,H,H) groups
2. Restrained distances
 K1A-O2A \\sim K1-O2
 with sigma of 0.02
 K1-O4 \\sim K1A-O4A
 with sigma of 0.02
 K1A-P1 \\sim K1-P1
 with sigma of 0.02
 K1-O3 \\sim K1A-O3A
 with sigma of 0.02
 K1-O1 \\sim K1A-O1A
 with sigma of 0.02
3. Uiso/Uaniso restraints and constraints
Uanis(K1) = Uanis(K1A)
Uanis(O1) = Uanis(O1A)
Uanis(C28) = Uanis(C28A)
Uanis(C27) = Uanis(C27A)
Uanis(C26) = Uanis(C26A)
Uanis(C25) = Uanis(C25A)
Uanis(O3) = Uanis(O3A)
Uanis(C36) = Uanis(C36A)
Uanis(C35) = Uanis(C35A)
Uanis(C34) = Uanis(C34A)
Uanis(C33) = Uanis(C33A)
Uanis(O4) = Uanis(O4A)
Uanis(C37) = Uanis(C37A)
Uanis(C40) = Uanis(C40A)
Uanis(C38) = Uanis(C38A)
Uanis(C39) = Uanis(C39A)
Uanis(O2) = Uanis(O2A)
Uanis(C29) = Uanis(C29A)
Uanis(C30) = Uanis(C30A)
Uanis(C31) = Uanis(C31A)
Uanis(C32) = Uanis(C32A)
4. Rigid body (RIGU) restrains
 C39A, K1, O1, O2, O3, O4, P1, C39, C38, C37, K1A, O4A, C40A, C37A, C28, C25,
 C29, C32, C33, C36, C40, C11, C1, C13, O1A, O2A, O3A, C38A, C27, C26, C30, C31,
  C34, C35, C10, C2, C6, C14, C18, C28A, C25A, C29A, C32A, C33A, C36A, C26A,
 C12, C3, C7, C5, C15, C19, C17, C22, C27A, C30A, C31A, C34A, C35A, C4, C8, C9,
 C16, C20, C21, C23, C24
 with sigma for 1-2 distances of 0.004 and sigma for 1-3 distances of 0.004
5. Same fragment restrains
{O1A, C28A, C27A, C26A, C25A} sigma for 1-2: 0.02, 1-3: 0.02
as
{O1, C28, C27, C26, C25}
{O2A, C29A, C30A, C31A, C32A} sigma for 1-2: 0.02, 1-3: 0.02
as
{O2, C29, C30, C31, C32}
{O3A, C33A, C34A, C35A, C36A} sigma for 1-2: 0.02, 1-3: 0.02
as
{O3, C33, C34, C35, C36}
{O4A, C40A, C39A, C38A, C37A} sigma for 1-2: 0.02, 1-3: 0.02
as
{O4, C40, C39, C38, C37}
6. Others
 Fixed Sof: K1(0.61606) O1(0.61606) C28(0.61606) H28A(0.61606) H28B(0.61606)
 C27(0.61606) H27A(0.61606) H27B(0.61606) C26(0.61606) H26A(0.61606)
 H26B(0.61606) C25(0.61606) H25A(0.61606) H25B(0.61606) O2(0.61606)
 C29(0.61606) H29A(0.61606) H29B(0.61606) C30(0.61606) H30A(0.61606)
 H30B(0.61606) C31(0.61606) H31A(0.61606) H31B(0.61606) C32(0.61606)
 H32A(0.61606) H32B(0.61606) O3(0.61606) C33(0.61606) H33A(0.61606)
 H33B(0.61606) C34(0.61606) H34A(0.61606) H34B(0.61606) C35(0.61606)
 H35A(0.61606) H35B(0.61606) C36(0.61606) H36A(0.61606) H36B(0.61606)
 O4(0.61606) C40(0.61606) H40A(0.61606) H40B(0.61606) C39(0.61606)
 H39A(0.61606) H39B(0.61606) C38(0.61606) H38A(0.61606) H38B(0.61606)
 C37(0.61606) H37A(0.61606) H37B(0.61606) K1A(0.38394) O1A(0.38394)
 C28A(0.38394) H28C(0.38394) H28D(0.38394) C27A(0.38394) H27C(0.38394)
 H27D(0.38394) C26A(0.38394) H26C(0.38394) H26D(0.38394) C25A(0.38394)
 H25C(0.38394) H25D(0.38394) O3A(0.38394) C33A(0.38394) H33C(0.38394)
 H33D(0.38394) C34A(0.38394) H34C(0.38394) H34D(0.38394) C35A(0.38394)
 H35C(0.38394) H35D(0.38394) C36A(0.38394) H36C(0.38394) H36D(0.38394)
 O4A(0.38394) C40A(0.38394) H40C(0.38394) H40D(0.38394) C39A(0.38394)
 H39C(0.38394) H39D(0.38394) C38A(0.38394) H38C(0.38394) H38D(0.38394)
 C37A(0.38394) H37C(0.38394) H37D(0.38394) O2A(0.38394) C29A(0.38394)
 H29C(0.38394) H29D(0.38394) C30A(0.38394) H30C(0.38394) H30D(0.38394)
 C31A(0.38394) H31C(0.38394) H31D(0.38394) C32A(0.38394) H32C(0.38394)
 H32D(0.38394)
7.a Ternary CH refined with riding coordinates:
 C7(H7), C10(H10), C19(H19), C22(H22)
7.b Secondary CH2 refined with riding coordinates:
 C28(H28A,H28B), C27(H27A,H27B), C26(H26A,H26B), C25(H25A,H25B), C29(H29A,
 H29B), C30(H30A,H30B), C31(H31A,H31B), C32(H32A,H32B), C33(H33A,H33B),
 C34(H34A,H34B), C35(H35A,H35B), C36(H36A,H36B), C40(H40A,H40B), C39(H39A,H39B),
  C38(H38A,H38B), C37(H37A,H37B), C28A(H28C,H28D), C27A(H27C,H27D), C26A(H26C,
 H26D), C25A(H25C,H25D), C33A(H33C,H33D), C34A(H34C,H34D), C35A(H35C,H35D),
 C36A(H36C,H36D), C40A(H40C,H40D), C39A(H39C,H39D), C38A(H38C,H38D), C37A(H37C,
 H37D), C29A(H29C,H29D), C30A(H30C,H30D), C31A(H31C,H31D), C32A(H32C,H32D)
7.c Aromatic/amide H refined with riding coordinates:
 C3(H3), C4(H4), C5(H5), C15(H15), C16(H16), C17(H17)
7.d Idealised Me refined as rotating group:
 C8(H8A,H8B,H8C), C9(H9A,H9B,H9C), C11(H11A,H11B,H11C), C12(H12A,H12B,H12C),
 C20(H20A,H20B,H20C), C21(H21A,H21B,H21C), C23(H23A,H23B,H23C), C24(H24A,H24B,
 H24C)
;
_olex2_submission_special_instructions 'No special instructions were received'

loop_
_space_group_symop_operation_xyz
'x, y, z'
'-x, y+1/2, -z+1/2'
'-x, -y, -z'
'x, -y-1/2, z-1/2'

loop_
_atom_site_label
_atom_site_type_symbol
_atom_site_fract_x
_atom_site_fract_y
_atom_site_fract_z
_atom_site_U_iso_or_equiv
_atom_site_adp_type
_atom_site_occupancy
_atom_site_site_symmetry_order
_atom_site_calc_flag
_atom_site_refinement_flags_posn
_atom_site_refinement_flags_adp
_atom_site_refinement_flags_occupancy
_atom_site_disorder_assembly
_atom_site_disorder_group
K1 K 0.26499(11) 0.76905(13) 0.77104(9) 0.0426(4) Uani 0.6161 1 d D U P A 1
P1 P 0.25722(5) 0.54696(6) 0.75342(5) 0.0369(2) Uani 1 1 d D U . . .
O1 O 0.3814(4) 0.7668(9) 0.6621(5) 0.068(2) Uani 0.6161 1 d D U P A 1
C28 C 0.4607(7) 0.7496(11) 0.6914(8) 0.070(2) Uani 0.6161 1 d D U P A 1
H28A H 0.4602 0.7320 0.7487 0.084 Uiso 0.6161 1 calc R . P A 1
H28B H 0.4942 0.8055 0.6855 0.084 Uiso 0.6161 1 calc R . P A 1
C27 C 0.4927(12) 0.670(2) 0.6407(14) 0.0750(17) Uani 0.6161 1 d D U P A 1
H27A H 0.5508 0.6755 0.6334 0.090 Uiso 0.6161 1 calc R . P A 1
H27B H 0.4810 0.6090 0.6653 0.090 Uiso 0.6161 1 calc R . P A 1
C26 C 0.4480(11) 0.682(2) 0.5625(11) 0.072(2) Uani 0.6161 1 d D U P A 1
H26A H 0.4458 0.6230 0.5318 0.086 Uiso 0.6161 1 calc R . P A 1
H26B H 0.4721 0.7306 0.5293 0.086 Uiso 0.6161 1 calc R . P A 1
C25 C 0.3661(8) 0.7099(13) 0.5912(9) 0.071(2) Uani 0.6161 1 d D U P A 1
H25A H 0.3372 0.7458 0.5494 0.085 Uiso 0.6161 1 calc R . P A 1
H25B H 0.3342 0.6547 0.6049 0.085 Uiso 0.6161 1 calc R . P A 1
O2 O 0.1340(5) 0.7609(10) 0.8619(8) 0.0659(17) Uani 0.6161 1 d D U P A 1
C29 C 0.1397(6) 0.6880(7) 0.9213(8) 0.055(2) Uani 0.6161 1 d D U P A 1
H29A H 0.1668 0.7105 0.9707 0.066 Uiso 0.6161 1 calc R . P A 1
H29B H 0.1692 0.6341 0.9004 0.066 Uiso 0.6161 1 calc R . P A 1
C30 C 0.0551(6) 0.6631(6) 0.9371(6) 0.071(3) Uani 0.6161 1 d D U P A 1
H30A H 0.0424 0.6023 0.9125 0.085 Uiso 0.6161 1 calc R . P A 1
H30B H 0.0471 0.6582 0.9956 0.085 Uiso 0.6161 1 calc R . P A 1
C31 C 0.0067(4) 0.7285(6) 0.9061(6) 0.073(2) Uani 0.6161 1 d D U P A 1
H31A H -0.0216 0.7609 0.9494 0.087 Uiso 0.6161 1 calc R . P A 1
H31B H -0.0334 0.6999 0.8696 0.087 Uiso 0.6161 1 calc R . P A 1
C32 C 0.0568(6) 0.7950(6) 0.8615(6) 0.072(3) Uani 0.6161 1 d D U P A 1
H32A H 0.0365 0.8015 0.8058 0.087 Uiso 0.6161 1 calc R . P A 1
H32B H 0.0556 0.8566 0.8875 0.087 Uiso 0.6161 1 calc R . P A 1
O3 O 0.2195(4) 0.9047(4) 0.6681(4) 0.0719(17) Uani 0.6161 1 d D U P A 1
C33 C 0.1426(5) 0.9435(6) 0.6562(9) 0.073(2) Uani 0.6161 1 d D U P A 1
H33A H 0.1132 0.9447 0.7071 0.088 Uiso 0.6161 1 calc R . P A 1
H33B H 0.1115 0.9071 0.6163 0.088 Uiso 0.6161 1 calc R . P A 1
C34 C 0.1567(5) 1.0399(7) 0.6264(9) 0.091(3) Uani 0.6161 1 d D U P A 1
H34A H 0.1167 1.0573 0.5847 0.109 Uiso 0.6161 1 calc R . P A 1
H34B H 0.1548 1.0854 0.6707 0.109 Uiso 0.6161 1 calc R . P A 1
C35 C 0.2380(6) 1.0345(8) 0.5925(13) 0.123(4) Uani 0.6161 1 d D U P A 1
H35A H 0.2352 1.0427 0.5337 0.147 Uiso 0.6161 1 calc R . P A 1
H35B H 0.2721 1.0842 0.6155 0.147 Uiso 0.6161 1 calc R . P A 1
C36 C 0.2697(8) 0.9493(8) 0.6110(9) 0.102(4) Uani 0.6161 1 d D U P A 1
H36A H 0.3241 0.9568 0.6339 0.122 Uiso 0.6161 1 calc R . P A 1
H36B H 0.2729 0.9110 0.5620 0.122 Uiso 0.6161 1 calc R . P A 1
O4 O 0.3152(4) 0.8943(4) 0.8911(4) 0.0789(16) Uani 0.6161 1 d D U P A 1
C40 C 0.2488(7) 0.9487(6) 0.9257(7) 0.081(2) Uani 0.6161 1 d D U P A 1
H40A H 0.2005 0.9100 0.9304 0.097 Uiso 0.6161 1 calc R . P A 1
H40B H 0.2639 0.9726 0.9795 0.097 Uiso 0.6161 1 calc R . P A 1
C39 C 0.2350(6) 1.0249(7) 0.8697(9) 0.094(3) Uani 0.6161 1 d D U P A 1
H39A H 0.2024 1.0046 0.8229 0.113 Uiso 0.6161 1 calc R . P A 1
H39B H 0.2082 1.0776 0.8960 0.113 Uiso 0.6161 1 calc R . P A 1
C38 C 0.3147(7) 1.0493(7) 0.8465(12) 0.098(3) Uani 0.6161 1 d D U P A 1
H38A H 0.3364 1.0985 0.8820 0.117 Uiso 0.6161 1 calc R . P A 1
H38B H 0.3145 1.0722 0.7906 0.117 Uiso 0.6161 1 calc R . P A 1
C37 C 0.3633(5) 0.9645(7) 0.8539(8) 0.082(3) Uani 0.6161 1 d D U P A 1
H37A H 0.3800 0.9435 0.8003 0.098 Uiso 0.6161 1 calc R . P A 1
H37B H 0.4116 0.9769 0.8870 0.098 Uiso 0.6161 1 calc R . P A 1
C1 C 0.29096(19) 0.4612(2) 0.82857(17) 0.0317(6) Uani 1 1 d . U . . .
C2 C 0.2433(2) 0.3862(2) 0.85368(18) 0.0359(7) Uani 1 1 d . U . . .
C3 C 0.2746(2) 0.3207(2) 0.9075(2) 0.0438(8) Uani 1 1 d . U . . .
H3 H 0.2428 0.2692 0.9221 0.053 Uiso 1 1 calc R . . . .
C4 C 0.3498(2) 0.3291(3) 0.9397(2) 0.0506(9) Uani 1 1 d . U . . .
H4 H 0.3706 0.2828 0.9747 0.061 Uiso 1 1 calc R . . . .
C5 C 0.3949(2) 0.4055(3) 0.9207(2) 0.0449(8) Uani 1 1 d . U . . .
H5 H 0.4457 0.4133 0.9457 0.054 Uiso 1 1 calc R . . . .
C6 C 0.3677(2) 0.4716(2) 0.86590(18) 0.0365(7) Uani 1 1 d . U . . .
C7 C 0.1562(2) 0.3750(3) 0.8285(2) 0.0454(8) Uani 1 1 d . U . . .
H7 H 0.1428 0.4266 0.7906 0.054 Uiso 1 1 calc R . . . .
C8 C 0.1385(3) 0.2849(3) 0.7853(3) 0.0707(13) Uani 1 1 d . U . . .
H8A H 0.1709 0.2809 0.7373 0.106 Uiso 1 1 calc GR . . . .
H8B H 0.0820 0.2827 0.7699 0.106 Uiso 1 1 calc GR . . . .
H8C H 0.1512 0.2327 0.8209 0.106 Uiso 1 1 calc GR . . . .
C9 C 0.1023(2) 0.3855(3) 0.9011(2) 0.0587(10) Uani 1 1 d . U . . .
H9A H 0.1129 0.3349 0.9390 0.088 Uiso 1 1 calc GR . . . .
H9B H 0.0464 0.3833 0.8833 0.088 Uiso 1 1 calc GR . . . .
H9C H 0.1131 0.4450 0.9274 0.088 Uiso 1 1 calc GR . . . .
C10 C 0.4189(2) 0.5551(2) 0.8479(2) 0.0439(8) Uani 1 1 d . U . . .
H10 H 0.4054 0.5752 0.7920 0.053 Uiso 1 1 calc R . . . .
C11 C 0.3974(3) 0.6355(3) 0.9039(3) 0.0598(11) Uani 1 1 d . U . . .
H11A H 0.3401 0.6477 0.8996 0.090 Uiso 1 1 calc GR . . . .
H11B H 0.4269 0.6911 0.8884 0.090 Uiso 1 1 calc GR . . . .
H11C H 0.4116 0.6190 0.9592 0.090 Uiso 1 1 calc GR . . . .
C12 C 0.5083(2) 0.5371(3) 0.8519(3) 0.0616(11) Uani 1 1 d . U . . .
H12A H 0.5247 0.5239 0.9074 0.092 Uiso 1 1 calc GR . . . .
H12B H 0.5367 0.5919 0.8329 0.092 Uiso 1 1 calc GR . . . .
H12C H 0.5210 0.4839 0.8180 0.092 Uiso 1 1 calc GR . . . .
C13 C 0.2166(2) 0.4750(2) 0.67124(17) 0.0345(7) Uani 1 1 d . U . . .
C14 C 0.1410(2) 0.4959(2) 0.63651(19) 0.0385(7) Uani 1 1 d . U . . .
C15 C 0.1104(2) 0.4426(3) 0.5736(2) 0.0518(9) Uani 1 1 d . U . . .
H15 H 0.0601 0.4582 0.5504 0.062 Uiso 1 1 calc R . . . .
C16 C 0.1518(3) 0.3675(3) 0.5441(2) 0.0576(10) Uani 1 1 d . U . . .
H16 H 0.1294 0.3299 0.5027 0.069 Uiso 1 1 calc R . . . .
C17 C 0.2265(3) 0.3483(3) 0.5760(2) 0.0518(9) Uani 1 1 d . U . . .
H17 H 0.2555 0.2974 0.5554 0.062 Uiso 1 1 calc R . . . .
C18 C 0.2605(2) 0.4011(2) 0.63756(19) 0.0410(8) Uani 1 1 d . U . . .
C19 C 0.0924(2) 0.5774(3) 0.6657(2) 0.0469(9) Uani 1 1 d . U . . .
H19 H 0.1106 0.5912 0.7219 0.056 Uiso 1 1 calc R . . . .
C20 C 0.1095(4) 0.6630(3) 0.6155(3) 0.0844(15) Uani 1 1 d . U . . .
H20A H 0.1672 0.6728 0.6136 0.127 Uiso 1 1 calc GR . . A .
H20B H 0.0843 0.7172 0.6396 0.127 Uiso 1 1 calc GR . . A .
H20C H 0.0882 0.6539 0.5611 0.127 Uiso 1 1 calc GR . . A .
C21 C 0.0029(3) 0.5588(4) 0.6678(3) 0.0822(15) Uani 1 1 d . U . . .
H21A H -0.0183 0.5534 0.6129 0.123 Uiso 1 1 calc GR . . . .
H21B H -0.0236 0.6101 0.6950 0.123 Uiso 1 1 calc GR . . . .
H21C H -0.0068 0.5010 0.6968 0.123 Uiso 1 1 calc GR . . . .
C22 C 0.3457(2) 0.3784(3) 0.6623(2) 0.0539(10) Uani 1 1 d . U . . .
H22 H 0.3600 0.4185 0.7092 0.065 Uiso 1 1 calc R . . . .
C23 C 0.3575(3) 0.2784(4) 0.6882(3) 0.0844(16) Uani 1 1 d . U . . .
H23A H 0.3246 0.2655 0.7347 0.127 Uiso 1 1 calc GR . . . .
H23B H 0.4137 0.2680 0.7024 0.127 Uiso 1 1 calc GR . . . .
H23C H 0.3418 0.2370 0.6441 0.127 Uiso 1 1 calc GR . . . .
C24 C 0.4029(3) 0.4026(3) 0.5950(3) 0.0608(11) Uani 1 1 d . U . . .
H24A H 0.3894 0.3659 0.5473 0.091 Uiso 1 1 calc GR . . . .
H24B H 0.4577 0.3887 0.6125 0.091 Uiso 1 1 calc GR . . . .
H24C H 0.3983 0.4687 0.5822 0.091 Uiso 1 1 calc GR . . . .
K1A K 0.24405(19) 0.7685(2) 0.74129(16) 0.0426(4) Uani 0.3839 1 d D U P A 2
O1A O 0.3662(8) 0.7616(16) 0.6387(9) 0.068(2) Uani 0.3839 1 d D U P A 2
C28A C 0.4405(12) 0.758(2) 0.6821(14) 0.070(2) Uani 0.3839 1 d D U P A 2
H28C H 0.4314 0.7449 0.7395 0.084 Uiso 0.3839 1 calc R . P A 2
H28D H 0.4692 0.8175 0.6777 0.084 Uiso 0.3839 1 calc R . P A 2
C27A C 0.489(2) 0.680(3) 0.645(2) 0.0750(17) Uani 0.3839 1 d D U P A 2
H27C H 0.5457 0.6964 0.6422 0.090 Uiso 0.3839 1 calc R . P A 2
H27D H 0.4832 0.6215 0.6754 0.090 Uiso 0.3839 1 calc R . P A 2
C26A C 0.4528(18) 0.670(4) 0.5624(19) 0.072(2) Uani 0.3839 1 d D U P A 2
H26C H 0.4597 0.6064 0.5414 0.086 Uiso 0.3839 1 calc R . P A 2
H26D H 0.4764 0.7147 0.5246 0.086 Uiso 0.3839 1 calc R . P A 2
C25A C 0.3655(14) 0.692(2) 0.5767(16) 0.071(2) Uani 0.3839 1 d D U P A 2
H25C H 0.3393 0.7153 0.5271 0.085 Uiso 0.3839 1 calc R . P A 2
H25D H 0.3368 0.6355 0.5945 0.085 Uiso 0.3839 1 calc R . P A 2
O3A O 0.1979(7) 0.9041(7) 0.6357(7) 0.0719(17) Uani 0.3839 1 d D U P A 2
C33A C 0.1436(9) 0.9777(10) 0.6514(15) 0.073(2) Uani 0.3839 1 d D U P A 2
H33C H 0.1274 0.9764 0.7081 0.088 Uiso 0.3839 1 calc R . P A 2
H33D H 0.0953 0.9719 0.6169 0.088 Uiso 0.3839 1 calc R . P A 2
C34A C 0.1866(10) 1.0663(9) 0.6335(16) 0.091(3) Uani 0.3839 1 d D U P A 2
H34C H 0.1576 1.1025 0.5919 0.109 Uiso 0.3839 1 calc R . P A 2
H34D H 0.1927 1.1048 0.6824 0.109 Uiso 0.3839 1 calc R . P A 2
C35A C 0.2651(11) 1.0358(11) 0.605(2) 0.123(4) Uani 0.3839 1 d D U P A 2
H35C H 0.2811 1.0732 0.5579 0.147 Uiso 0.3839 1 calc R . P A 2
H35D H 0.3063 1.0422 0.6474 0.147 Uiso 0.3839 1 calc R . P A 2
C36A C 0.2556(13) 0.9452(12) 0.5836(17) 0.102(4) Uani 0.3839 1 d D U P A 2
H36C H 0.3071 0.9121 0.5890 0.122 Uiso 0.3839 1 calc R . P A 2
H36D H 0.2369 0.9406 0.5272 0.122 Uiso 0.3839 1 calc R . P A 2
O4A O 0.3176(7) 0.8881(7) 0.8546(6) 0.0789(16) Uani 0.3839 1 d D U P A 2
C40A C 0.2636(12) 0.9191(11) 0.9245(11) 0.081(2) Uani 0.3839 1 d D U P A 2
H40C H 0.2277 0.8688 0.9421 0.097 Uiso 0.3839 1 calc R . P A 2
H40D H 0.2949 0.9428 0.9710 0.097 Uiso 0.3839 1 calc R . P A 2
C39A C 0.2208(10) 0.9923(13) 0.8824(15) 0.094(3) Uani 0.3839 1 d D U P A 2
H39C H 0.1845 1.0267 0.9178 0.113 Uiso 0.3839 1 calc R . P A 2
H39D H 0.1909 0.9690 0.8349 0.113 Uiso 0.3839 1 calc R . P A 2
C38A C 0.2915(13) 1.0481(10) 0.8602(19) 0.098(3) Uani 0.3839 1 d D U P A 2
H38C H 0.3143 1.0809 0.9074 0.117 Uiso 0.3839 1 calc R . P A 2
H38D H 0.2776 1.0941 0.8182 0.117 Uiso 0.3839 1 calc R . P A 2
C37A C 0.3482(10) 0.9767(12) 0.8295(14) 0.082(3) Uani 0.3839 1 d D U P A 2
H37C H 0.3507 0.9797 0.7704 0.098 Uiso 0.3839 1 calc R . P A 2
H37D H 0.4023 0.9870 0.8523 0.098 Uiso 0.3839 1 calc R . P A 2
O2A O 0.1388(8) 0.7453(17) 0.8615(13) 0.0659(17) Uani 0.3839 1 d D U P A 2
C29A C 0.1358(9) 0.6644(14) 0.9132(16) 0.055(2) Uani 0.3839 1 d D U P A 2
H29C H 0.1535 0.6803 0.9684 0.066 Uiso 0.3839 1 calc R . P A 2
H29D H 0.1703 0.6144 0.8927 0.066 Uiso 0.3839 1 calc R . P A 2
C30A C 0.0511(10) 0.6353(11) 0.9116(11) 0.071(3) Uani 0.3839 1 d D U P A 2
H30C H 0.0469 0.5704 0.8927 0.085 Uiso 0.3839 1 calc R . P A 2
H30D H 0.0296 0.6385 0.9663 0.085 Uiso 0.3839 1 calc R . P A 2
C31A C 0.0093(7) 0.6899(10) 0.8633(9) 0.073(2) Uani 0.3839 1 d D U P A 2
H31C H -0.0363 0.7162 0.8923 0.087 Uiso 0.3839 1 calc R . P A 2
H31D H -0.0118 0.6537 0.8172 0.087 Uiso 0.3839 1 calc R . P A 2
C32A C 0.0609(9) 0.7657(9) 0.8344(10) 0.072(3) Uani 0.3839 1 d D U P A 2
H32C H 0.0586 0.7689 0.7751 0.087 Uiso 0.3839 1 calc R . P A 2
H32D H 0.0432 0.8260 0.8561 0.087 Uiso 0.3839 1 calc R . P A 2

loop_
_atom_site_aniso_label
_atom_site_aniso_U_11
_atom_site_aniso_U_22
_atom_site_aniso_U_33
_atom_site_aniso_U_23
_atom_site_aniso_U_13
_atom_site_aniso_U_12
K1 0.0497(11) 0.0340(5) 0.0443(11) 0.0000(8) 0.0089(7) -0.0003(6)
P1 0.0509(5) 0.0286(4) 0.0313(4) 0.0015(3) 0.0028(3) -0.0003(3)
O1 0.063(3) 0.057(2) 0.086(5) 0.012(4) 0.031(3) 0.015(3)
C28 0.064(5) 0.058(4) 0.089(4) 0.017(3) 0.030(4) 0.019(4)
C27 0.078(3) 0.060(5) 0.088(3) 0.021(3) 0.042(3) 0.022(2)
C26 0.078(3) 0.057(7) 0.083(3) 0.022(3) 0.042(2) 0.015(3)
C25 0.073(3) 0.059(7) 0.082(5) 0.011(3) 0.038(3) 0.013(3)
O2 0.0588(19) 0.049(5) 0.091(2) -0.005(2) 0.0308(16) 0.001(2)
C29 0.059(2) 0.047(6) 0.060(4) -0.016(4) 0.012(2) 0.001(3)
C30 0.061(3) 0.069(5) 0.083(7) 0.012(5) 0.012(4) -0.006(3)
C31 0.056(3) 0.073(5) 0.088(6) 0.015(4) 0.015(3) -0.001(3)
C32 0.066(3) 0.060(5) 0.092(7) 0.011(4) 0.028(3) 0.012(3)
O3 0.054(3) 0.065(2) 0.097(5) 0.032(3) 0.012(3) 0.007(2)
C33 0.056(3) 0.072(5) 0.093(4) 0.025(5) 0.016(3) 0.007(4)
C34 0.075(6) 0.076(5) 0.123(6) 0.033(5) 0.015(6) 0.012(4)
C35 0.083(7) 0.096(4) 0.191(9) 0.070(4) 0.040(7) 0.010(4)
C36 0.085(5) 0.090(4) 0.133(9) 0.048(4) 0.055(6) 0.015(3)
O4 0.100(3) 0.055(2) 0.082(4) -0.020(3) 0.030(3) -0.0064(19)
C40 0.096(5) 0.059(5) 0.089(4) -0.012(4) 0.040(3) 0.003(4)
C39 0.090(5) 0.090(6) 0.103(6) -0.004(5) 0.020(4) -0.009(4)
C38 0.079(7) 0.079(3) 0.135(7) 0.006(4) 0.013(5) -0.003(3)
C37 0.063(4) 0.081(4) 0.101(8) 0.016(4) 0.013(5) -0.004(3)
C1 0.0422(16) 0.0314(15) 0.0216(13) -0.0039(11) 0.0070(12) 0.0001(12)
C2 0.0453(18) 0.0342(16) 0.0285(15) 0.0015(12) 0.0070(13) -0.0023(13)
C3 0.054(2) 0.0407(18) 0.0371(17) 0.0110(14) 0.0076(15) -0.0015(15)
C4 0.055(2) 0.060(2) 0.0373(18) 0.0196(17) 0.0056(15) 0.0057(17)
C5 0.0439(19) 0.061(2) 0.0298(16) 0.0049(15) 0.0016(14) 0.0026(16)
C6 0.0412(17) 0.0414(17) 0.0269(15) -0.0035(13) 0.0061(12) -0.0018(13)
C7 0.0464(19) 0.051(2) 0.0388(18) 0.0085(15) 0.0039(15) -0.0118(16)
C8 0.066(3) 0.077(3) 0.069(3) -0.015(2) 0.004(2) -0.029(2)
C9 0.050(2) 0.068(3) 0.059(2) 0.010(2) 0.0152(18) 0.0007(19)
C10 0.050(2) 0.0437(19) 0.0374(17) -0.0037(15) 0.0023(15) -0.0095(15)
C11 0.075(3) 0.046(2) 0.058(2) -0.0136(19) 0.005(2) -0.0091(19)
C12 0.052(2) 0.061(3) 0.072(3) 0.000(2) 0.0062(19) -0.0126(19)
C13 0.0447(17) 0.0344(16) 0.0245(14) 0.0040(12) 0.0062(12) 0.0041(13)
C14 0.0456(18) 0.0414(18) 0.0286(15) 0.0041(13) 0.0052(13) 0.0068(14)
C15 0.054(2) 0.065(2) 0.0359(18) -0.0037(17) -0.0065(15) 0.0068(18)
C16 0.071(3) 0.067(3) 0.0352(19) -0.0162(18) -0.0021(17) 0.004(2)
C17 0.071(2) 0.051(2) 0.0339(18) -0.0103(16) 0.0065(16) 0.0107(18)
C18 0.054(2) 0.0434(18) 0.0256(15) -0.0017(13) 0.0059(13) 0.0106(15)
C19 0.050(2) 0.0448(19) 0.046(2) 0.0013(15) 0.0029(16) 0.0137(16)
C20 0.112(4) 0.052(3) 0.089(3) 0.018(2) 0.015(3) 0.022(2)
C21 0.057(3) 0.081(3) 0.109(4) -0.029(3) 0.011(3) 0.017(2)
C22 0.060(2) 0.063(2) 0.0383(18) -0.0093(17) 0.0027(16) 0.0234(18)
C23 0.083(3) 0.089(3) 0.082(3) 0.033(3) 0.025(3) 0.042(3)
C24 0.060(2) 0.063(3) 0.060(2) -0.013(2) 0.0088(19) 0.004(2)
K1A 0.0497(11) 0.0340(5) 0.0443(11) 0.0000(8) 0.0089(7) -0.0003(6)
O1A 0.063(3) 0.057(2) 0.086(5) 0.012(4) 0.031(3) 0.015(3)
C28A 0.064(5) 0.058(4) 0.089(4) 0.017(3) 0.030(4) 0.019(4)
C27A 0.078(3) 0.060(5) 0.088(3) 0.021(3) 0.042(3) 0.022(2)
C26A 0.078(3) 0.057(7) 0.083(3) 0.022(3) 0.042(2) 0.015(3)
C25A 0.073(3) 0.059(7) 0.082(5) 0.011(3) 0.038(3) 0.013(3)
O3A 0.054(3) 0.065(2) 0.097(5) 0.032(3) 0.012(3) 0.007(2)
C33A 0.056(3) 0.072(5) 0.093(4) 0.025(5) 0.016(3) 0.007(4)
C34A 0.075(6) 0.076(5) 0.123(6) 0.033(5) 0.015(6) 0.012(4)
C35A 0.083(7) 0.096(4) 0.191(9) 0.070(4) 0.040(7) 0.010(4)
C36A 0.085(5) 0.090(4) 0.133(9) 0.048(4) 0.055(6) 0.015(3)
O4A 0.100(3) 0.055(2) 0.082(4) -0.020(3) 0.030(3) -0.0064(19)
C40A 0.096(5) 0.059(5) 0.089(4) -0.012(4) 0.040(3) 0.003(4)
C39A 0.090(5) 0.090(6) 0.103(6) -0.004(5) 0.020(4) -0.009(4)
C38A 0.079(7) 0.079(3) 0.135(7) 0.006(4) 0.013(5) -0.003(3)
C37A 0.063(4) 0.081(4) 0.101(8) 0.016(4) 0.013(5) -0.004(3)
O2A 0.0588(19) 0.049(5) 0.091(2) -0.005(2) 0.0308(16) 0.001(2)
C29A 0.059(2) 0.047(6) 0.060(4) -0.016(4) 0.012(2) 0.001(3)
C30A 0.061(3) 0.069(5) 0.083(7) 0.012(5) 0.012(4) -0.006(3)
C31A 0.056(3) 0.073(5) 0.088(6) 0.015(4) 0.015(3) -0.001(3)
C32A 0.066(3) 0.060(5) 0.092(7) 0.011(4) 0.028(3) 0.012(3)

loop_
_atom_type_symbol
_atom_type_description
_atom_type_scat_dispersion_real
_atom_type_scat_dispersion_imag
_atom_type_scat_source
C C 0.0181 0.0091 'International Tables Vol C Tables 4.2.6.8 and 6.1.1.4'
H H 0.0000 0.0000 'International Tables Vol C Tables 4.2.6.8 and 6.1.1.4'
K K 0.3868 1.0657 'International Tables Vol C Tables 4.2.6.8 and 6.1.1.4'
O O 0.0492 0.0322 'International Tables Vol C Tables 4.2.6.8 and 6.1.1.4'
P P 0.2955 0.4335 'International Tables Vol C Tables 4.2.6.8 and 6.1.1.4'

loop_
_exptl_crystal_face_index_h
_exptl_crystal_face_index_k
_exptl_crystal_face_index_l
_exptl_crystal_face_perp_dist
_exptl_oxdiff_crystal_face_indexfrac_h
_exptl_oxdiff_crystal_face_indexfrac_k
_exptl_oxdiff_crystal_face_indexfrac_l
_exptl_oxdiff_crystal_face_x
_exptl_oxdiff_crystal_face_y
_exptl_oxdiff_crystal_face_z
1 0 -2 0.1127 1.0020 0.0007 -2.0000 0.1391 -0.0834 0.1248
0 -1 1 0.0899 0.0008 -0.9999 1.0000 -0.1398 -0.0172 0.0090
-1 0 2 0.1317 -1.0020 -0.0007 2.0000 -0.1391 0.0834 -0.1248
1 3 -1 0.1216 0.9964 3.0015 -0.9975 0.2812 0.1995 0.0200
3 -2 1 0.1257 3.0034 -1.9961 1.0034 -0.2089 0.0046 0.2951
-3 2 -1 0.1257 -3.0034 1.9961 -1.0034 0.2089 -0.0046 -0.2951
2 1 2 0.1093 1.9974 1.0035 2.0045 -0.0673 0.2552 0.1044
-2 -1 -2 0.1253 -1.9974 -1.0035 -2.0045 0.0673 -0.2552 -0.1044
0 0 -1 0.1380 0.0008 -0.0003 -1.0007 0.0693 -0.0578 0.0194
0 0 1 0.0990 -0.0008 0.0003 1.0007 -0.0693 0.0578 -0.0194
0 -1 -1 0.0979 0.0024 -1.0005 -1.0013 -0.0011 -0.1329 0.0479
0 1 -1 0.1139 -0.0008 0.9999 -1.0000 0.1398 0.0172 -0.0090
1 0 0 0.1290 1.0003 0.0013 0.0013 0.0005 0.0323 0.0859
-1 0 0 0.1120 -1.0003 -0.0013 -0.0013 -0.0005 -0.0323 -0.0859
1 0 2 0.0848 0.9987 0.0020 2.0026 -0.1382 0.1479 0.0470
-2 -1 -1 0.1132 -1.9982 -1.0031 -1.0039 -0.0021 -0.1974 -0.1239
2 1 1 0.1232 1.9982 1.0031 1.0039 0.0021 0.1974 0.1239
1 2 2 0.1235 0.9954 2.0023 2.0038 0.0027 0.2980 -0.0099

loop_
_geom_angle_atom_site_label_1
_geom_angle_atom_site_label_2
_geom_angle_atom_site_label_3
_geom_angle
P1 K1 C29 73.12(19)
O1 K1 P1 87.4(3)
O1 K1 O2 171.2(4)
O1 K1 C29 158.7(3)
O1 K1 O3 77.3(3)
O1 K1 O4 106.1(3)
O2 K1 P1 88.6(3)
O2 K1 C29 22.5(2)
O2 K1 O3 99.5(3)
O2 K1 O4 82.2(4)
O3 K1 P1 130.67(17)
O3 K1 C29 122.0(2)
O3 K1 O4 93.7(2)
O4 K1 P1 135.61(15)
O4 K1 C29 83.1(2)
C1 P1 K1 126.47(10)
C1 P1 K1A 136.99(11)
C13 P1 K1 130.00(10)
C13 P1 C1 103.50(14)
C13 P1 K1A 119.35(11)
C28 O1 K1 116.9(7)
C28 O1 C25 109.2(5)
C25 O1 K1 115.8(7)
O1 C28 H28A 110.6
O1 C28 H28B 110.6
O1 C28 C27 105.9(6)
H28A C28 H28B 108.7
C27 C28 H28A 110.6
C27 C28 H28B 110.6
C28 C27 H27A 111.2
C28 C27 H27B 111.2
H27A C27 H27B 109.1
C26 C27 C28 102.7(8)
C26 C27 H27A 111.2
C26 C27 H27B 111.2
C27 C26 H26A 111.5
C27 C26 H26B 111.5
C27 C26 C25 101.4(8)
H26A C26 H26B 109.3
C25 C26 H26A 111.5
C25 C26 H26B 111.5
O1 C25 C26 105.0(7)
O1 C25 H25A 110.7
O1 C25 H25B 110.7
C26 C25 H25A 110.7
C26 C25 H25B 110.7
H25A C25 H25B 108.8
C29 O2 K1 111.9(7)
C32 O2 K1 138.9(7)
C32 O2 C29 108.1(6)
K1 C29 H29A 102.3
K1 C29 H29B 72.5
O2 C29 K1 45.5(5)
O2 C29 H29A 110.9
O2 C29 H29B 110.9
O2 C29 C30 104.2(5)
H29A C29 H29B 108.9
C30 C29 K1 142.4(7)
C30 C29 H29A 110.9
C30 C29 H29B 110.9
C29 C30 H30A 109.8
C29 C30 H30B 109.8
H30A C30 H30B 108.2
C31 C30 C29 109.5(6)
C31 C30 H30A 109.8
C31 C30 H30B 109.8
C30 C31 H31A 110.2
C30 C31 H31B 110.2
C30 C31 C32 107.6(6)
H31A C31 H31B 108.5
C32 C31 H31A 110.2
C32 C31 H31B 110.2
O2 C32 C31 107.9(6)
O2 C32 H32A 110.1
O2 C32 H32B 110.1
C31 C32 H32A 110.1
C31 C32 H32B 110.1
H32A C32 H32B 108.4
C33 O3 K1 128.3(5)
C33 O3 C36 105.9(6)
C36 O3 K1 125.7(6)
O3 C33 H33A 110.7
O3 C33 H33B 110.7
O3 C33 C34 105.3(6)
H33A C33 H33B 108.8
C34 C33 H33A 110.7
C34 C33 H33B 110.7
C33 C34 H34A 111.1
C33 C34 H34B 111.1
H34A C34 H34B 109.1
C35 C34 C33 103.2(6)
C35 C34 H34A 111.1
C35 C34 H34B 111.1
C34 C35 H35A 110.0
C34 C35 H35B 110.0
H35A C35 H35B 108.4
C36 C35 C34 108.4(8)
C36 C35 H35A 110.0
C36 C35 H35B 110.0
O3 C36 H36A 109.9
O3 C36 H36B 109.9
C35 C36 O3 108.7(7)
C35 C36 H36A 109.9
C35 C36 H36B 109.9
H36A C36 H36B 108.3
C40 O4 K1 113.5(7)
C37 O4 K1 107.8(7)
C37 O4 C40 103.1(6)
O4 C40 H40A 110.7
O4 C40 H40B 110.7
H40A C40 H40B 108.8
C39 C40 O4 105.1(6)
C39 C40 H40A 110.7
C39 C40 H40B 110.7
C40 C39 H39A 111.2
C40 C39 H39B 111.2
H39A C39 H39B 109.2
C38 C39 C40 102.6(8)
C38 C39 H39A 111.2
C38 C39 H39B 111.2
C39 C38 H38A 110.3
C39 C38 H38B 110.3
C39 C38 C37 106.9(7)
H38A C38 H38B 108.6
C37 C38 H38A 110.3
C37 C38 H38B 110.3
K1 C37 H37A 62.7
K1 C37 H37B 137.2
O4 C37 K1 49.3(5)
O4 C37 C38 107.7(6)
O4 C37 H37A 110.2
O4 C37 H37B 110.2
C38 C37 K1 112.0(8)
C38 C37 H37A 110.2
C38 C37 H37B 110.2
H37A C37 H37B 108.5
C2 C1 P1 123.1(2)
C2 C1 C6 117.5(3)
C6 C1 P1 119.3(2)
C1 C2 C7 123.1(3)
C3 C2 C1 120.0(3)
C3 C2 C7 116.9(3)
C2 C3 H3 119.2
C4 C3 C2 121.6(3)
C4 C3 H3 119.2
C3 C4 H4 120.4
C3 C4 C5 119.2(3)
C5 C4 H4 120.4
C4 C5 H5 119.2
C4 C5 C6 121.6(3)
C6 C5 H5 119.2
C1 C6 C10 120.6(3)
C5 C6 C1 119.7(3)
C5 C6 C10 119.7(3)
C2 C7 H7 107.4
C2 C7 C9 110.5(3)
C8 C7 C2 113.7(3)
C8 C7 H7 107.4
C8 C7 C9 110.3(3)
C9 C7 H7 107.4
C7 C8 H8A 109.5
C7 C8 H8B 109.5
C7 C8 H8C 109.5
H8A C8 H8B 109.5
H8A C8 H8C 109.5
H8B C8 H8C 109.5
C7 C9 H9A 109.5
C7 C9 H9B 109.5
C7 C9 H9C 109.5
H9A C9 H9B 109.5
H9A C9 H9C 109.5
H9B C9 H9C 109.5
C6 C10 H10 107.2
C6 C10 C11 109.9(3)
C6 C10 C12 114.7(3)
C11 C10 H10 107.2
C12 C10 H10 107.2
C12 C10 C11 110.1(3)
C10 C11 H11A 109.5
C10 C11 H11B 109.5
C10 C11 H11C 109.5
H11A C11 H11B 109.5
H11A C11 H11C 109.5
H11B C11 H11C 109.5
C10 C12 H12A 109.5
C10 C12 H12B 109.5
C10 C12 H12C 109.5
H12A C12 H12B 109.5
H12A C12 H12C 109.5
H12B C12 H12C 109.5
C14 C13 P1 120.1(2)
C18 C13 P1 122.1(3)
C18 C13 C14 117.8(3)
C13 C14 C19 121.1(3)
C15 C14 C13 120.4(3)
C15 C14 C19 118.5(3)
C14 C15 H15 119.3
C16 C15 C14 121.3(4)
C16 C15 H15 119.3
C15 C16 H16 120.7
C17 C16 C15 118.6(4)
C17 C16 H16 120.7
C16 C17 H17 118.9
C16 C17 C18 122.1(4)
C18 C17 H17 118.9
C13 C18 C22 123.3(3)
C17 C18 C13 119.6(3)
C17 C18 C22 117.0(3)
C14 C19 H19 107.3
C14 C19 C20 110.0(3)
C14 C19 C21 113.9(3)
C20 C19 H19 107.3
C20 C19 C21 110.6(4)
C21 C19 H19 107.3
C19 C20 H20A 109.5
C19 C20 H20B 109.5
C19 C20 H20C 109.5
C19 C20 K1A 98.8(3)
H20A C20 H20B 109.5
H20A C20 H20C 109.5
H20B C20 H20C 109.5
K1A C20 H20A 46.6
K1A C20 H20B 71.2
K1A C20 H20C 148.9
C19 C21 H21A 109.5
C19 C21 H21B 109.5
C19 C21 H21C 109.5
H21A C21 H21B 109.5
H21A C21 H21C 109.5
H21B C21 H21C 109.5
C18 C22 H22 107.4
C18 C22 C23 113.5(4)
C18 C22 C24 110.7(3)
C23 C22 H22 107.4
C23 C22 C24 110.2(3)
C24 C22 H22 107.4
C22 C23 H23A 109.5
C22 C23 H23B 109.5
C22 C23 H23C 109.5
H23A C23 H23B 109.5
H23A C23 H23C 109.5
H23B C23 H23C 109.5
C22 C24 H24A 109.5
C22 C24 H24B 109.5
C22 C24 H24C 109.5
H24A C24 H24B 109.5
H24A C24 H24C 109.5
H24B C24 H24C 109.5
P1 K1A C20 68.82(10)
O1A K1A P1 87.2(5)
O1A K1A C20 95.5(4)
O1A K1A O3A 80.0(5)
O1A K1A O4A 96.8(5)
O1A K1A O2A 167.4(6)
O3A K1A P1 140.4(3)
O3A K1A C20 75.3(3)
O3A K1A O4A 96.3(4)
O4A K1A P1 122.5(3)
O4A K1A C20 163.7(3)
O2A K1A P1 82.9(5)
O2A K1A C20 88.1(5)
O2A K1A O3A 112.5(5)
O2A K1A O4A 82.2(6)
C28A O1A K1A 110.2(11)
C28A O1A C25A 109.4(8)
C25A O1A K1A 118.9(13)
K1A C28A H28C 64.4
K1A C28A H28D 116.7
O1A C28A K1A 47.0(8)
O1A C28A H28C 110.4
O1A C28A H28D 110.4
O1A C28A C27A 106.4(9)
H28C C28A H28D 108.6
C27A C28A K1A 132(2)
C27A C28A H28C 110.4
C27A C28A H28D 110.4
C28A C27A H27C 111.0
C28A C27A H27D 111.0
H27C C27A H27D 109.0
C26A C27A C28A 103.8(10)
C26A C27A H27C 111.0
C26A C27A H27D 111.0
C27A C26A H26C 111.4
C27A C26A H26D 111.4
C27A C26A C25A 102.1(11)
H26C C26A H26D 109.2
C25A C26A H26C 111.4
C25A C26A H26D 111.4
O1A C25A C26A 105.0(10)
O1A C25A H25C 110.7
O1A C25A H25D 110.7
C26A C25A H25C 110.7
C26A C25A H25D 110.7
H25C C25A H25D 108.8
C33A O3A K1A 126.0(11)
C33A O3A C36A 104.1(8)
C36A O3A K1A 119.8(11)
O3A C33A H33C 110.4
O3A C33A H33D 110.4
O3A C33A C34A 106.7(8)
H33C C33A H33D 108.6
C34A C33A H33C 110.4
C34A C33A H33D 110.4
C33A C34A H34C 110.9
C33A C34A H34D 110.9
H34C C34A H34D 108.9
C35A C34A C33A 104.2(8)
C35A C34A H34C 110.9
C35A C34A H34D 110.9
C34A C35A H35C 110.6
C34A C35A H35D 110.6
H35C C35A H35D 108.7
C36A C35A C34A 105.6(12)
C36A C35A H35C 110.6
C36A C35A H35D 110.6
O3A C36A H36C 110.0
O3A C36A H36D 110.0
C35A C36A O3A 108.4(13)
C35A C36A H36C 110.0
C35A C36A H36D 110.0
H36C C36A H36D 108.4
C40A O4A K1A 115.0(10)
C37A O4A K1A 120.0(12)
C37A O4A C40A 100.3(8)
O4A C40A H40C 112.2
O4A C40A H40D 112.2
H40C C40A H40D 109.8
C39A C40A O4A 97.8(10)
C39A C40A H40C 112.2
C39A C40A H40D 112.2
C40A C39A H39C 112.3
C40A C39A H39D 112.3
C40A C39A C38A 97.1(11)
H39C C39A H39D 109.9
C38A C39A H39C 112.3
C38A C39A H39D 112.3
C39A C38A H38C 111.1
C39A C38A H38D 111.1
C39A C38A C37A 103.2(10)
H38C C38A H38D 109.1
C37A C38A H38C 111.1
C37A C38A H38D 111.1
O4A C37A C38A 106.2(8)
O4A C37A H37C 110.5
O4A C37A H37D 110.5
C38A C37A H37C 110.5
C38A C37A H37D 110.5
H37C C37A H37D 108.7
C29A O2A K1A 124.5(15)
C32A O2A K1A 110.5(11)
C32A O2A C29A 108.5(8)
O2A C29A H29C 110.7
O2A C29A H29D 110.7
O2A C29A C30A 105.1(8)
H29C C29A H29D 108.8
C30A C29A H29C 110.7
C30A C29A H29D 110.7
C29A C30A H30C 109.7
C29A C30A H30D 109.7
H30C C30A H30D 108.2
C31A C30A C29A 109.9(9)
C31A C30A H30C 109.7
C31A C30A H30D 109.7
C30A C31A H31C 109.8
C30A C31A H31D 109.8
C30A C31A C32A 109.4(9)
H31C C31A H31D 108.2
C32A C31A H31C 109.8
C32A C31A H31D 109.8
K1A C32A H32C 64.5
K1A C32A H32D 115.3
O2A C32A K1A 47.2(8)
O2A C32A C31A 106.6(8)
O2A C32A H32C 110.4
O2A C32A H32D 110.4
C31A C32A K1A 133.0(9)
C31A C32A H32C 110.4
C31A C32A H32D 110.4
H32C C32A H32D 108.6

loop_
_geom_bond_atom_site_label_1
_geom_bond_atom_site_label_2
_geom_bond_distance
K1 P1 3.221(2)
K1 O1 2.696(7)
K1 O2 2.698(7)
K1 C29 3.505(13)
K1 O3 2.706(5)
K1 O4 2.817(6)
P1 C1 1.844(3)
P1 C13 1.841(3)
P1 K1A 3.211(3)
O1 C28 1.432(9)
O1 C25 1.460(9)
C28 H28A 0.9900
C28 H28B 0.9900
C28 C27 1.534(10)
C27 H27A 0.9900
C27 H27B 0.9900
C27 C26 1.502(12)
C26 H26A 0.9900
C26 H26B 0.9900
C26 C25 1.520(10)
C25 H25A 0.9900
C25 H25B 0.9900
O2 C29 1.447(9)
O2 C32 1.387(9)
C29 H29A 0.9900
C29 H29B 0.9900
C29 C30 1.494(9)
C30 H30A 0.9900
C30 H30B 0.9900
C30 C31 1.343(9)
C31 H31A 0.9900
C31 H31B 0.9900
C31 C32 1.486(9)
C32 H32A 0.9900
C32 H32B 0.9900
O3 C33 1.418(9)
O3 C36 1.436(9)
C33 H33A 0.9900
C33 H33B 0.9900
C33 C34 1.498(10)
C34 H34A 0.9900
C34 H34B 0.9900
C34 C35 1.491(11)
C35 H35A 0.9900
C35 H35B 0.9900
C35 C36 1.372(13)
C36 H36A 0.9900
C36 H36B 0.9900
O4 C40 1.488(9)
O4 C37 1.444(9)
C40 H40A 0.9900
C40 H40B 0.9900
C40 C39 1.459(12)
C39 H39A 0.9900
C39 H39B 0.9900
C39 C38 1.444(11)
C38 H38A 0.9900
C38 H38B 0.9900
C38 C37 1.475(11)
C37 H37A 0.9900
C37 H37B 0.9900
C1 C2 1.414(4)
C1 C6 1.429(5)
C2 C3 1.400(5)
C2 C7 1.524(5)
C3 H3 0.9500
C3 C4 1.369(5)
C4 H4 0.9500
C4 C5 1.377(5)
C5 H5 0.9500
C5 C6 1.394(5)
C6 C10 1.513(5)
C7 H7 1.0000
C7 C8 1.515(6)
C7 C9 1.534(5)
C8 H8A 0.9800
C8 H8B 0.9800
C8 H8C 0.9800
C9 H9A 0.9800
C9 H9B 0.9800
C9 H9C 0.9800
C10 H10 1.0000
C10 C11 1.536(5)
C10 C12 1.525(5)
C11 H11A 0.9800
C11 H11B 0.9800
C11 H11C 0.9800
C12 H12A 0.9800
C12 H12B 0.9800
C12 H12C 0.9800
C13 C14 1.419(5)
C13 C18 1.419(4)
C14 C15 1.393(5)
C14 C19 1.518(5)
C15 H15 0.9500
C15 C16 1.384(6)
C16 H16 0.9500
C16 C17 1.381(6)
C17 H17 0.9500
C17 C18 1.394(5)
C18 C22 1.518(5)
C19 H19 1.0000
C19 C20 1.523(6)
C19 C21 1.528(6)
C20 H20A 0.9800
C20 H20B 0.9800
C20 H20C 0.9800
C20 K1A 3.414(7)
C21 H21A 0.9800
C21 H21B 0.9800
C21 H21C 0.9800
C22 H22 1.0000
C22 C23 1.519(6)
C22 C24 1.532(6)
C23 H23A 0.9800
C23 H23B 0.9800
C23 H23C 0.9800
C24 H24A 0.9800
C24 H24B 0.9800
C24 H24C 0.9800
K1A O1A 2.700(11)
K1A O3A 2.736(9)
K1A O4A 2.829(10)
K1A O2A 2.720(13)
O1A C28A 1.433(13)
O1A C25A 1.446(13)
C28A H28C 0.9900
C28A H28D 0.9900
C28A C27A 1.528(13)
C27A H27C 0.9900
C27A H27D 0.9900
C27A C26A 1.496(14)
C26A H26C 0.9900
C26A H26D 0.9900
C26A C25A 1.523(14)
C25A H25C 0.9900
C25A H25D 0.9900
O3A C33A 1.428(13)
O3A C36A 1.442(12)
C33A H33C 0.9900
C33A H33D 0.9900
C33A C34A 1.501(14)
C34A H34C 0.9900
C34A H34D 0.9900
C34A C35A 1.479(15)
C35A H35C 0.9900
C35A H35D 0.9900
C35A C36A 1.36(2)
C36A H36C 0.9900
C36A H36D 0.9900
O4A C40A 1.557(13)
O4A C37A 1.443(13)
C40A H40C 0.9900
C40A H40D 0.9900
C40A C39A 1.453(15)
C39A H39C 0.9900
C39A H39D 0.9900
C39A C38A 1.487(15)
C38A H38C 0.9900
C38A H38D 0.9900
C38A C37A 1.500(15)
C37A H37C 0.9900
C37A H37D 0.9900
O2A C29A 1.453(12)
O2A C32A 1.408(13)
C29A H29C 0.9900
C29A H29D 0.9900
C29A C30A 1.483(13)
C30A H30C 0.9900
C30A H30D 0.9900
C30A C31A 1.320(13)
C31A H31C 0.9900
C31A H31D 0.9900
C31A C32A 1.482(13)
C32A H32C 0.9900
C32A H32D 0.9900

loop_
_geom_torsion_atom_site_label_1
_geom_torsion_atom_site_label_2
_geom_torsion_atom_site_label_3
_geom_torsion_atom_site_label_4
_geom_torsion
K1 P1 C1 C2 129.8(2)
K1 P1 C1 C6 -47.9(3)
K1 P1 C13 C14 -45.8(3)
K1 P1 C13 C18 130.6(2)
K1 O1 C28 C27 127.7(15)
K1 O1 C25 C26 -153.0(13)
K1 O2 C29 C30 -153.7(8)
K1 O2 C32 C31 152.4(11)
K1 C29 C30 C31 -44.9(15)
K1 O3 C33 C34 153.2(7)
K1 O3 C36 C35 -156.9(12)
K1 O4 C40 C39 -82.3(9)
K1 O4 C37 C38 104.2(11)
P1 C1 C2 C3 176.3(2)
P1 C1 C2 C7 -7.2(4)
P1 C1 C6 C5 -177.8(2)
P1 C1 C6 C10 3.7(4)
P1 C13 C14 C15 179.1(3)
P1 C13 C14 C19 0.2(4)
P1 C13 C18 C17 179.3(3)
P1 C13 C18 C22 -3.8(5)
O1 C28 C27 C26 28.6(19)
C28 O1 C25 C26 -18.5(17)
C28 C27 C26 C25 -38.6(18)
C27 C26 C25 O1 35.7(17)
C25 O1 C28 C27 -6.2(18)
O2 C29 C30 C31 -13.7(13)
C29 O2 C32 C31 -14.1(14)
C29 C30 C31 C32 5.4(12)
C30 C31 C32 O2 5.4(13)
C32 O2 C29 K1 170.5(16)
C32 O2 C29 C30 16.8(14)
O3 C33 C34 C35 22.6(15)
C33 O3 C36 C35 25.7(17)
C33 C34 C35 C36 -7.3(19)
C34 C35 C36 O3 -11(2)
C36 O3 C33 C34 -29.5(13)
O4 C40 C39 C38 -38.5(12)
C40 O4 C37 K1 -120.3(8)
C40 O4 C37 C38 -16.1(13)
C40 C39 C38 C37 28.2(15)
C39 C38 C37 K1 45.1(14)
C39 C38 C37 O4 -7.4(16)
C37 O4 C40 C39 34.0(11)
C1 P1 C13 C14 132.2(3)
C1 P1 C13 C18 -51.4(3)
C1 C2 C3 C4 2.8(5)
C1 C2 C7 C8 121.8(4)
C1 C2 C7 C9 -113.6(4)
C1 C6 C10 C11 86.6(4)
C1 C6 C10 C12 -148.7(3)
C2 C1 C6 C5 4.3(4)
C2 C1 C6 C10 -174.2(3)
C2 C3 C4 C5 2.2(6)
C3 C2 C7 C8 -61.6(4)
C3 C2 C7 C9 63.0(4)
C3 C4 C5 C6 -3.9(6)
C4 C5 C6 C1 0.6(5)
C4 C5 C6 C10 179.1(3)
C5 C6 C10 C11 -91.9(4)
C5 C6 C10 C12 32.8(5)
C6 C1 C2 C3 -5.9(4)
C6 C1 C2 C7 170.5(3)
C7 C2 C3 C4 -173.9(3)
C13 P1 C1 C2 -48.3(3)
C13 P1 C1 C6 134.0(2)
C13 C14 C15 C16 1.1(6)
C13 C14 C19 C20 93.1(4)
C13 C14 C19 C21 -142.1(4)
C13 C18 C22 C23 125.8(4)
C13 C18 C22 C24 -109.7(4)
C14 C13 C18 C17 -4.2(5)
C14 C13 C18 C22 172.7(3)
C14 C15 C16 C17 -2.8(6)
C14 C19 C20 K1A -98.5(3)
C15 C14 C19 C20 -85.8(5)
C15 C14 C19 C21 39.1(5)
C15 C16 C17 C18 1.0(6)
C16 C17 C18 C13 2.5(6)
C16 C17 C18 C22 -174.6(4)
C17 C18 C22 C23 -57.2(5)
C17 C18 C22 C24 67.3(5)
C18 C13 C14 C15 2.5(5)
C18 C13 C14 C19 -176.4(3)
C19 C14 C15 C16 179.9(4)
C21 C19 C20 K1A 134.7(3)
K1A P1 C1 C2 126.8(2)
K1A P1 C1 C6 -51.0(3)
K1A P1 C13 C14 -43.9(3)
K1A P1 C13 C18 132.5(3)
K1A O1A C28A C27A 132(2)
K1A O1A C25A C26A -149(2)
K1A C28A C27A C26A 69(3)
K1A O3A C33A C34A 124.4(14)
K1A O3A C36A C35A -114(2)
K1A O4A C40A C39A -80.8(13)
K1A O4A C37A C38A 106.5(18)
K1A O2A C29A C30A -129.9(16)
K1A O2A C32A C31A 134.0(11)
O1A C28A C27A C26A 22(3)
C28A O1A C25A C26A -22(3)
C28A C27A C26A C25A -34(3)
C27A C26A C25A O1A 35(3)
C25A O1A C28A K1A -132(2)
C25A O1A C28A C27A 0(3)
O3A C33A C34A C35A 2(3)
C33A O3A C36A C35A 34(3)
C33A C34A C35A C36A 18(3)
C34A C35A C36A O3A -32(3)
C36A O3A C33A C34A -20(2)
O4A C40A C39A C38A -57.6(15)
C40A O4A C37A C38A -20(2)
C40A C39A C38A C37A 46(2)
C39A C38A C37A O4A -14(2)
C37A O4A C40A C39A 49.4(16)
O2A C29A C30A C31A 2(3)
C29A O2A C32A K1A -140(3)
C29A O2A C32A C31A -6(2)
C29A C30A C31A C32A -5(2)
C30A C31A C32A K1A 53(2)
C30A C31A C32A O2A 7(2)
C32A O2A C29A C30A 3(3)
